data_7238815
loop_
_publ_author_name
'Rana, Sunil'
'Brown, Mike'
'Mukhopadhyay, Chhanda'

_publ_section_title
;
 FeCl3 catalysed multicomponent divergent synthesis of a library of
 indeno-fused heterocycles
;
_journal_issue 10
_journal_name_full 'RSC Advances'
_journal_page_first 3291
_journal_paper_doi 10.1039/c2ra23332k
_journal_volume 3
_journal_year 2013
_chemical_formula_sum 'C24 H19 N O4'
_chemical_formula_weight 385.40
_space_group_IT_number 4
_space_group_name_Hall 'P 2yb'
_space_group_name_H-M_alt 'P 1 21 1'
_symmetry_space_group_name_H-M 'P 1 21 1'
_atom_sites_solution_hydrogens geom
_atom_sites_solution_primary direct
_atom_sites_solution_secondary difmap
_audit_creation_method SHELXL-97
_cell_angle_alpha 90.00
_cell_angle_beta 92.610(2)
_cell_angle_gamma 90.00
_cell_formula_units_Z 2
_cell_length_a 6.8796(3)
_cell_length_b 18.3527(7)
_cell_length_c 7.5914(3)
_cell_measurement_temperature 296(2)
_cell_volume 957.49(7)
_computing_structure_refinement 'SHELXL-97 (Sheldrick, 1997)'
_diffrn_ambient_temperature 296(2)
_diffrn_measured_fraction_theta_full 0.992
_diffrn_measured_fraction_theta_max 0.992
_diffrn_radiation_monochromator graphite
_diffrn_radiation_source 'fine-focus sealed tube'
_diffrn_radiation_type MoK\a
_diffrn_radiation_wavelength 0.71073
_diffrn_reflns_av_R_equivalents 0.0310
_diffrn_reflns_av_sigmaI/netI 0.0309
_diffrn_reflns_limit_h_max 8
_diffrn_reflns_limit_h_min -8
_diffrn_reflns_limit_k_max 23
_diffrn_reflns_limit_k_min -21
_diffrn_reflns_limit_l_max 9
_diffrn_reflns_limit_l_min -9
_diffrn_reflns_number 11245
_diffrn_reflns_theta_full 27.40
_diffrn_reflns_theta_max 27.40
_diffrn_reflns_theta_min 2.22
_exptl_absorpt_coefficient_mu 0.091
_exptl_absorpt_correction_T_max 0.9820
_exptl_absorpt_correction_T_min 0.9644
_exptl_absorpt_correction_type none
_exptl_crystal_density_diffrn 1.337
_exptl_crystal_density_method 'not measured'
_exptl_crystal_F_000 404
_exptl_crystal_size_max 0.40
_exptl_crystal_size_mid 0.30
_exptl_crystal_size_min 0.20
_refine_diff_density_max 0.121
_refine_diff_density_min -0.158
_refine_diff_density_rms 0.037
_refine_ls_abs_structure_details 'Flack H D (1983), Acta Cryst. A39, 876-881'
_refine_ls_abs_structure_Flack -1.3(10)
_refine_ls_extinction_method none
_refine_ls_goodness_of_fit_ref 1.039
_refine_ls_hydrogen_treatment constr
_refine_ls_matrix_type full
_refine_ls_number_parameters 264
_refine_ls_number_reflns 3620
_refine_ls_number_restraints 1
_refine_ls_restrained_S_all 1.039
_refine_ls_R_factor_all 0.0437
_refine_ls_R_factor_gt 0.0362
_refine_ls_shift/su_max 0.001
_refine_ls_shift/su_mean 0.000
_refine_ls_structure_factor_coef Fsqd
_refine_ls_weighting_details 'calc w=1/[\s^2^(Fo^2^)+(0.0542P)^2^+0.0403P] where P=(Fo^2^+2Fc^2^)/3'
_refine_ls_weighting_scheme calc
_refine_ls_wR_factor_gt 0.0901
_refine_ls_wR_factor_ref 0.0949
_reflns_number_gt 3140
_reflns_number_total 3620
_reflns_threshold_expression >2sigma(I)
_cod_data_source_file c2ra23332k.txt
_cod_data_source_block a1
_cod_original_sg_symbol_H-M 'P 21'
_cod_database_code 7238815

loop_
_symmetry_equiv_pos_as_xyz
'x, y, z'
'-x, y+1/2, -z'

loop_
_atom_site_label
_atom_site_type_symbol
_atom_site_fract_x
_atom_site_fract_y
_atom_site_fract_z
_atom_site_U_iso_or_equiv
_atom_site_adp_type
_atom_site_occupancy
_atom_site_symmetry_multiplicity
_atom_site_calc_flag
_atom_site_refinement_flags
O1 O 1.26605(18) 1.13210(8) 0.7325(2) 0.0543(4) Uani 1 1 d .
O2 O 1.3542(2) 1.01964(10) 0.8125(3) 0.0781(5) Uani 1 1 d .
O3 O 0.9331(2) 1.10202(9) 1.0246(2) 0.0655(4) Uani 1 1 d .
O4 O 1.3141(2) 1.02111(9) 0.3586(2) 0.0692(5) Uani 1 1 d .
N1 N 0.8480(2) 0.88992(8) 0.67220(19) 0.0419(3) Uani 1 1 d .
C1 C 1.4491(3) 1.15950(16) 0.8067(4) 0.0724(7) Uani 1 1 d .
H1A H 1.4686 1.1422 0.9256 0.109 Uiso 1 1 calc R
H1B H 1.4468 1.2118 0.8065 0.109 Uiso 1 1 calc R
H1C H 1.5533 1.1427 0.7373 0.109 Uiso 1 1 calc R
C2 C 1.2377(3) 1.06097(11) 0.7453(3) 0.0468(4) Uani 1 1 d .
C3 C 1.0391(2) 1.03583(10) 0.6668(2) 0.0393(4) Uani 1 1 d .
C4 C 1.0706(2) 0.97291(10) 0.5434(2) 0.0400(4) Uani 1 1 d .
C5 C 0.9743(2) 0.90863(9) 0.5435(2) 0.0381(4) Uani 1 1 d .
C6 C 0.7355(2) 0.82339(10) 0.6711(2) 0.0389(4) Uani 1 1 d .
C7 C 0.5439(3) 0.82497(13) 0.6114(3) 0.0590(5) Uani 1 1 d .
H7 H 0.4880 0.8681 0.5691 0.071 Uiso 1 1 calc R
C8 C 0.4350(3) 0.76127(16) 0.6149(4) 0.0740(7) Uani 1 1 d .
H8 H 0.3049 0.7619 0.5758 0.089 Uiso 1 1 calc R
C9 C 0.5168(4) 0.69800(14) 0.6750(3) 0.0642(6) Uani 1 1 d .
H9 H 0.4427 0.6556 0.6753 0.077 Uiso 1 1 calc R
C10 C 0.8340(2) 0.93949(10) 0.8086(2) 0.0400(4) Uani 1 1 d .
C11 C 0.7165(3) 0.92393(11) 0.9654(2) 0.0475(4) Uani 1 1 d .
H11A H 0.7650 0.8812 1.0284 0.057 Uiso 1 1 calc R
H11B H 0.5805 0.9166 0.9308 0.057 Uiso 1 1 calc R
C12 C 0.7445(3) 0.99281(11) 1.0780(3) 0.0492(5) Uani 1 1 d .
H12A H 0.6205 1.0164 1.0945 0.059 Uiso 1 1 calc R
H12B H 0.8037 0.9808 1.1928 0.059 Uiso 1 1 calc R
C13 C 0.8768(3) 1.04206(11) 0.9773(2) 0.0460(4) Uani 1 1 d .
C14 C 0.9222(2) 1.00486(10) 0.8140(2) 0.0402(4) Uani 1 1 d .
C15 C 0.7073(3) 0.69633(12) 0.7350(3) 0.0539(5) Uani 1 1 d .
H15 H 0.7624 0.6530 0.7763 0.065 Uiso 1 1 calc R
C16 C 0.8176(3) 0.75928(10) 0.7342(2) 0.0437(4) Uani 1 1 d .
H16 H 0.9467 0.7585 0.7760 0.052 Uiso 1 1 calc R
C17 C 1.0258(3) 0.86267(10) 0.3885(2) 0.0401(4) Uani 1 1 d .
C18 C 1.1632(3) 0.90376(11) 0.2996(2) 0.0456(4) Uani 1 1 d .
C19 C 1.1993(3) 0.97365(11) 0.3951(3) 0.0478(4) Uani 1 1 d .
C20 C 1.2414(3) 0.87865(13) 0.1488(3) 0.0595(6) Uani 1 1 d .
H20 H 1.3301 0.9066 0.0894 0.071 Uiso 1 1 calc R
C21 C 1.1852(3) 0.81027(13) 0.0864(3) 0.0587(5) Uani 1 1 d .
H21 H 1.2400 0.7916 -0.0139 0.070 Uiso 1 1 calc R
C22 C 1.0494(3) 0.76984(12) 0.1712(3) 0.0521(5) Uani 1 1 d .
H22 H 1.0121 0.7245 0.1264 0.062 Uiso 1 1 calc R
C23 C 0.9667(3) 0.79595(11) 0.3241(2) 0.0454(4) Uani 1 1 d .
H23 H 0.8739 0.7688 0.3806 0.054 Uiso 1 1 calc R
C24 C 0.9249(3) 1.09638(10) 0.5682(3) 0.0455(4) Uani 1 1 d .
H24A H 0.9998 1.1145 0.4740 0.068 Uiso 1 1 calc R
H24B H 0.8995 1.1353 0.6483 0.068 Uiso 1 1 calc R
H24C H 0.8038 1.0771 0.5205 0.068 Uiso 1 1 calc R

loop_
_atom_site_aniso_label
_atom_site_aniso_U_11
_atom_site_aniso_U_22
_atom_site_aniso_U_33
_atom_site_aniso_U_23
_atom_site_aniso_U_13
_atom_site_aniso_U_12
O1 0.0435(7) 0.0462(8) 0.0728(9) -0.0045(7) -0.0015(6) -0.0068(6)
O2 0.0565(9) 0.0637(12) 0.1114(14) 0.0159(10) -0.0255(9) 0.0043(8)
O3 0.0853(10) 0.0537(10) 0.0581(9) -0.0134(7) 0.0088(8) -0.0107(8)
O4 0.0694(9) 0.0552(10) 0.0860(11) -0.0046(8) 0.0353(8) -0.0170(8)
N1 0.0455(8) 0.0391(8) 0.0418(8) 0.0018(6) 0.0091(6) -0.0030(6)
C1 0.0508(11) 0.0771(18) 0.0888(18) -0.0125(13) -0.0027(12) -0.0176(11)
C2 0.0415(9) 0.0453(11) 0.0536(11) 0.0027(8) 0.0020(8) 0.0016(8)
C3 0.0372(8) 0.0359(9) 0.0448(9) 0.0030(7) 0.0035(7) 0.0016(7)
C4 0.0390(8) 0.0373(9) 0.0442(9) 0.0045(8) 0.0057(7) 0.0012(7)
C5 0.0382(8) 0.0347(9) 0.0414(9) 0.0046(7) 0.0023(7) 0.0041(7)
C6 0.0419(9) 0.0376(9) 0.0376(9) 0.0021(7) 0.0046(7) -0.0034(7)
C7 0.0471(10) 0.0576(13) 0.0712(14) 0.0144(11) -0.0082(10) 0.0034(9)
C8 0.0488(12) 0.0796(19) 0.0918(19) 0.0043(14) -0.0158(12) -0.0134(12)
C9 0.0687(13) 0.0550(13) 0.0687(14) -0.0017(11) 0.0031(11) -0.0243(11)
C10 0.0373(8) 0.0399(9) 0.0429(9) 0.0030(7) 0.0025(7) 0.0042(7)
C11 0.0523(10) 0.0466(11) 0.0446(10) 0.0051(8) 0.0128(8) 0.0026(8)
C12 0.0519(10) 0.0541(12) 0.0421(10) 0.0009(9) 0.0076(8) 0.0050(8)
C13 0.0489(10) 0.0439(11) 0.0449(10) -0.0011(8) 0.0003(8) 0.0054(8)
C14 0.0399(9) 0.0393(9) 0.0414(9) 0.0020(7) 0.0030(7) 0.0032(7)
C15 0.0731(13) 0.0389(10) 0.0501(11) 0.0058(8) 0.0072(9) -0.0011(9)
C16 0.0420(9) 0.0455(11) 0.0436(10) 0.0029(8) 0.0015(7) 0.0023(7)
C17 0.0426(9) 0.0374(10) 0.0403(9) 0.0050(7) 0.0018(7) 0.0062(7)
C18 0.0419(9) 0.0458(11) 0.0496(10) 0.0018(8) 0.0082(8) 0.0036(8)
C19 0.0435(10) 0.0443(10) 0.0566(11) 0.0035(8) 0.0114(8) 0.0004(8)
C20 0.0526(12) 0.0674(15) 0.0602(12) -0.0060(11) 0.0217(9) -0.0021(10)
C21 0.0624(12) 0.0655(15) 0.0489(11) -0.0104(10) 0.0104(9) 0.0093(10)
C22 0.0645(12) 0.0457(11) 0.0457(11) -0.0037(8) -0.0010(9) 0.0079(9)
C23 0.0546(10) 0.0410(10) 0.0406(9) 0.0043(8) 0.0021(8) 0.0011(8)
C24 0.0461(9) 0.0386(10) 0.0517(10) 0.0049(8) 0.0006(8) 0.0041(7)

loop_
_atom_type_symbol
_atom_type_description
_atom_type_scat_dispersion_real
_atom_type_scat_dispersion_imag
_atom_type_scat_source
C C 0.0033 0.0016 'International Tables Vol C Tables 4.2.6.8 and 6.1.1.4'
H H 0.0000 0.0000 'International Tables Vol C Tables 4.2.6.8 and 6.1.1.4'
N N 0.0061 0.0033 'International Tables Vol C Tables 4.2.6.8 and 6.1.1.4'
O O 0.0106 0.0060 'International Tables Vol C Tables 4.2.6.8 and 6.1.1.4'

loop_
_geom_angle_atom_site_label_1
_geom_angle_atom_site_label_2
_geom_angle_atom_site_label_3
_geom_angle
C2 O1 C1 116.30(18)
C5 N1 C10 115.68(14)
C5 N1 C6 124.10(15)
C10 N1 C6 120.23(14)
O1 C1 H1A 109.5
O1 C1 H1B 109.5
H1A C1 H1B 109.5
O1 C1 H1C 109.5
H1A C1 H1C 109.5
H1B C1 H1C 109.5
O2 C2 O1 123.80(18)
O2 C2 C3 122.68(19)
O1 C2 C3 113.52(16)
C4 C3 C14 105.45(15)
C4 C3 C2 108.71(14)
C14 C3 C2 108.57(14)
C4 C3 C24 109.62(14)
C14 C3 C24 110.69(14)
C2 C3 C24 113.47(16)
C5 C4 C19 108.78(16)
C5 C4 C3 125.66(15)
C19 C4 C3 125.40(16)
C4 C5 N1 122.78(16)
C4 C5 C17 110.85(14)
N1 C5 C17 126.37(16)
C7 C6 C16 120.22(17)
C7 C6 N1 119.30(16)
C16 C6 N1 120.45(15)
C6 C7 C8 119.1(2)
C6 C7 H7 120.5
C8 C7 H7 120.5
C9 C8 C7 120.6(2)
C9 C8 H8 119.7
C7 C8 H8 119.7
C8 C9 C15 120.4(2)
C8 C9 H9 119.8
C15 C9 H9 119.8
C14 C10 N1 124.23(15)
C14 C10 C11 113.91(16)
N1 C10 C11 121.86(16)
C10 C11 C12 103.16(15)
C10 C11 H11A 111.1
C12 C11 H11A 111.1
C10 C11 H11B 111.1
C12 C11 H11B 111.1
H11A C11 H11B 109.1
C13 C12 C11 105.88(15)
C13 C12 H12A 110.6
C11 C12 H12A 110.6
C13 C12 H12B 110.6
C11 C12 H12B 110.6
H12A C12 H12B 108.7
O3 C13 C14 126.58(18)
O3 C13 C12 125.60(18)
C14 C13 C12 107.82(17)
C10 C14 C13 109.22(16)
C10 C14 C3 124.45(16)
C13 C14 C3 126.22(17)
C9 C15 C16 119.8(2)
C9 C15 H15 120.1
C16 C15 H15 120.1
C6 C16 C15 119.83(18)
C6 C16 H16 120.1
C15 C16 H16 120.1
C23 C17 C18 120.13(17)
C23 C17 C5 134.64(17)
C18 C17 C5 105.22(16)
C20 C18 C17 121.35(19)
C20 C18 C19 129.45(18)
C17 C18 C19 109.20(15)
O4 C19 C4 127.15(19)
O4 C19 C18 126.96(18)
C4 C19 C18 105.88(15)
C18 C20 C21 118.41(19)
C18 C20 H20 120.8
C21 C20 H20 120.8
C22 C21 C20 120.79(19)
C22 C21 H21 119.6
C20 C21 H21 119.6
C21 C22 C23 120.9(2)
C21 C22 H22 119.5
C23 C22 H22 119.5
C17 C23 C22 118.38(18)
C17 C23 H23 120.8
C22 C23 H23 120.8
C3 C24 H24A 109.5
C3 C24 H24B 109.5
H24A C24 H24B 109.5
C3 C24 H24C 109.5
H24A C24 H24C 109.5
H24B C24 H24C 109.5

loop_
_geom_bond_atom_site_label_1
_geom_bond_atom_site_label_2
_geom_bond_distance
O1 C2 1.324(2)
O1 C1 1.446(3)
O2 C2 1.200(2)
O3 C13 1.215(3)
O4 C19 1.217(2)
N1 C5 1.380(2)
N1 C10 1.385(2)
N1 C6 1.446(2)
C1 H1A 0.9600
C1 H1B 0.9600
C1 H1C 0.9600
C2 C3 1.536(3)
C3 C4 1.509(3)
C3 C14 1.517(2)
C3 C24 1.536(2)
C4 C5 1.353(3)
C4 C19 1.463(3)
C5 C17 1.503(3)
C6 C7 1.374(3)
C6 C16 1.381(3)
C7 C8 1.390(3)
C7 H7 0.9300
C8 C9 1.360(4)
C8 H8 0.9300
C9 C15 1.368(3)
C9 H9 0.9300
C10 C14 1.344(3)
C10 C11 1.497(2)
C11 C12 1.533(3)
C11 H11A 0.9700
C11 H11B 0.9700
C12 C13 1.515(3)
C12 H12A 0.9700
C12 H12B 0.9700
C13 C14 1.462(3)
C15 C16 1.382(3)
C15 H15 0.9300
C16 H16 0.9300
C17 C23 1.373(3)
C17 C18 1.406(3)
C18 C20 1.367(3)
C18 C19 1.489(3)
C20 C21 1.390(3)
C20 H20 0.9300
C21 C22 1.375(3)
C21 H21 0.9300
C22 C23 1.400(3)
C22 H22 0.9300
C23 H23 0.9300
C24 H24A 0.9600
C24 H24B 0.9600
C24 H24C 0.9600
